data_7201101
loop_
_publ_author_name
'Ma, Lu-Fang'
'Wang, Yao-Yu'
'Liu, Jian-Qiang'
'Yang, Guo-Ping'
'Du, Miao'
'Wang, Li-Ya'

_publ_section_title
;
 Delicate substituent effect of isophthalate tectons on the structural
 assembly of diverse 4-connected metal--organic frameworks (MOFs)
;
_journal_issue 9
_journal_name_full CrystEngComm
_journal_page_first 1800
_journal_paper_doi 10.1039/b904977k
_journal_volume 11
_journal_year 2009
_chemical_formula_sum 'C44 H44 N4 O12 Zn2'
_chemical_formula_weight 951.57
_chemical_name_systematic
;
?
;
_space_group_IT_number 14
_symmetry_cell_setting monoclinic
_symmetry_space_group_name_Hall '-P 2yn'
_symmetry_space_group_name_H-M 'P 1 21/n 1'
_atom_sites_solution_hydrogens geom
_atom_sites_solution_primary direct
_atom_sites_solution_secondary difmap
_audit_creation_method SHELXL-97
_cell_angle_alpha 90.00
_cell_angle_beta 102.8890(10)
_cell_angle_gamma 90.00
_cell_formula_units_Z 4
_cell_length_a 12.7027(8)
_cell_length_b 20.8321(13)
_cell_length_c 16.9577(11)
_cell_measurement_reflns_used 9270
_cell_measurement_temperature 295(2)
_cell_measurement_theta_max 25.27
_cell_measurement_theta_min 2.46
_cell_volume 4374.3(5)
_computing_cell_refinement 'Bruker SMART'
_computing_data_collection 'Bruker SMART'
_computing_data_reduction 'Bruker SAINT'
_computing_molecular_graphics 'Bruker SHELXTL'
_computing_publication_material 'Bruker SHELXTL'
_computing_structure_refinement 'SHELXL-97 (Sheldrick, 1997)'
_computing_structure_solution 'SHELXS-97 (Sheldrick, 1990)'
_diffrn_ambient_temperature 295(2)
_diffrn_measured_fraction_theta_full 0.997
_diffrn_measured_fraction_theta_max 0.997
_diffrn_measurement_device_type 'CCD area detector'
_diffrn_measurement_method 'phi and omega scans'
_diffrn_radiation_monochromator graphite
_diffrn_radiation_source 'fine-focus sealed tube'
_diffrn_radiation_type MoK\a
_diffrn_radiation_wavelength 0.71073
_diffrn_reflns_av_R_equivalents 0.0236
_diffrn_reflns_av_sigmaI/netI 0.0247
_diffrn_reflns_limit_h_max 15
_diffrn_reflns_limit_h_min -15
_diffrn_reflns_limit_k_max 21
_diffrn_reflns_limit_k_min -25
_diffrn_reflns_limit_l_max 20
_diffrn_reflns_limit_l_min -20
_diffrn_reflns_number 28157
_diffrn_reflns_theta_full 25.50
_diffrn_reflns_theta_max 25.50
_diffrn_reflns_theta_min 2.46
_diffrn_standards_number 0
_exptl_absorpt_coefficient_mu 1.163
_exptl_absorpt_correction_T_max 0.7660
_exptl_absorpt_correction_T_min 0.6144
_exptl_absorpt_correction_type multi-scan
_exptl_absorpt_process_details sadabs
_exptl_crystal_colour colourless
_exptl_crystal_density_diffrn 1.445
_exptl_crystal_density_method 'not measured'
_exptl_crystal_description block
_exptl_crystal_F_000 1968
_exptl_crystal_size_max 0.46
_exptl_crystal_size_mid 0.26
_exptl_crystal_size_min 0.24
_refine_diff_density_max 0.539
_refine_diff_density_min -0.285
_refine_diff_density_rms 0.048
_refine_ls_extinction_method none
_refine_ls_goodness_of_fit_ref 1.017
_refine_ls_hydrogen_treatment constr
_refine_ls_matrix_type full
_refine_ls_number_parameters 561
_refine_ls_number_reflns 8145
_refine_ls_number_restraints 0
_refine_ls_restrained_S_all 1.017
_refine_ls_R_factor_all 0.0450
_refine_ls_R_factor_gt 0.0321
_refine_ls_shift/su_max 0.001
_refine_ls_shift/su_mean 0.000
_refine_ls_structure_factor_coef Fsqd
_refine_ls_weighting_details 'calc w=1/[\s^2^(Fo^2^)+(0.0392P)^2^+2.4507P] where P=(Fo^2^+2Fc^2^)/3'
_refine_ls_weighting_scheme calc
_refine_ls_wR_factor_gt 0.0784
_refine_ls_wR_factor_ref 0.0850
_reflns_number_gt 6560
_reflns_number_total 8145
_reflns_threshold_expression >2sigma(I)
_cod_data_source_file b904977k.txt
_cod_data_source_block b
_cod_depositor_comments
;
The following automatic conversions were performed:
'_symmetry_cell_setting' value 'Monoclinic' changed to 'monoclinic'
according to '/home/saulius/struct/CIF-dictionaries/cif_core.dic'
dictionary named 'cif_core.dic' version 2.4.1 from 2010-06-29.

Automatic conversion script
Id: cif_fix_enum 1527 2010-12-29 10:47:43Z saulius 
;
_cod_original_sg_symbol_H-M P2(1)/n
_cod_database_code 7201101

loop_
_symmetry_equiv_pos_as_xyz
'x, y, z'
'-x+1/2, y+1/2, -z+1/2'
'-x, -y, -z'
'x-1/2, -y-1/2, z-1/2'

loop_
_atom_site_label
_atom_site_type_symbol
_atom_site_fract_x
_atom_site_fract_y
_atom_site_fract_z
_atom_site_U_iso_or_equiv
_atom_site_adp_type
_atom_site_occupancy
_atom_site_symmetry_multiplicity
_atom_site_calc_flag
_atom_site_refinement_flags
_atom_site_disorder_assembly
_atom_site_disorder_group
Zn1 Zn 0.23583(2) 0.421927(12) 0.697899(15) 0.03463(8) Uani 1 1 d . . .
Zn2 Zn 0.41505(2) 0.773007(14) 0.413611(16) 0.04085(9) Uani 1 1 d . . .
O1 O 0.32787(19) 0.44260(11) 0.84190(13) 0.0724(6) Uani 1 1 d . . .
O2 O 0.15920(17) 0.45923(9) 0.77995(10) 0.0551(5) Uani 1 1 d . . .
O3 O -0.00390(15) 0.64681(8) 0.90450(10) 0.0491(4) Uani 1 1 d . . .
O4 O 0.00450(17) 0.64216(10) 1.03541(11) 0.0649(6) Uani 1 1 d . . .
O5 O 0.32783(19) 0.50487(13) 1.13534(12) 0.0843(8) Uani 1 1 d . . .
O6 O 0.45109(17) 0.41402(9) 0.67931(15) 0.0707(6) Uani 1 1 d . . .
O7 O 0.31508(14) 0.48129(9) 0.64554(11) 0.0504(4) Uani 1 1 d . . .
O8 O 0.35226(15) 0.65317(10) 0.44516(12) 0.0624(5) Uani 1 1 d . . .
O9 O 0.50665(15) 0.70687(9) 0.47568(11) 0.0540(5) Uani 1 1 d . . .
O10 O 0.76880(14) 0.54958(10) 0.63359(12) 0.0609(5) Uani 1 1 d . . .
N1 N 0.24941(15) 0.32493(9) 0.71459(11) 0.0355(4) Uani 1 1 d . . .
N2 N 0.59875(16) 0.08237(10) 1.10089(11) 0.0387(5) Uani 1 1 d . . .
N3 N 0.37779(16) 0.75326(10) 0.29220(11) 0.0406(5) Uani 1 1 d . . .
N4 N 0.77077(17) 0.70734(10) -0.05746(12) 0.0457(5) Uani 1 1 d . . .
C1 C 0.2137(2) 0.49488(12) 0.91613(14) 0.0443(6) Uani 1 1 d . . .
C2 C 0.1282(2) 0.53713(12) 0.91050(14) 0.0436(6) Uani 1 1 d . . .
H2 H 0.0821 0.5449 0.8606 0.052 Uiso 1 1 calc R . .
C3 C 0.1110(2) 0.56815(12) 0.97941(14) 0.0416(6) Uani 1 1 d . . .
C4 C 0.1777(2) 0.55380(13) 1.05369(15) 0.0492(6) Uani 1 1 d . . .
H4 H 0.1641 0.5722 1.1004 0.059 Uiso 1 1 calc R . .
C5 C 0.2644(2) 0.51256(14) 1.05938(15) 0.0542(7) Uani 1 1 d . . .
C6 C 0.2838(2) 0.48365(13) 0.99029(15) 0.0514(7) Uani 1 1 d . . .
H6 H 0.3433 0.4570 0.9936 0.062 Uiso 1 1 calc R . .
C7 C 0.2372(3) 0.46290(12) 0.84215(16) 0.0496(7) Uani 1 1 d . . .
C8 C 0.0302(2) 0.62163(12) 0.97399(15) 0.0438(6) Uani 1 1 d . . .
C9 C 0.4324(3) 0.4770(3) 1.1432(2) 0.1131(17) Uani 1 1 d . . .
H9A H 0.4250 0.4324 1.1289 0.170 Uiso 1 1 calc R . .
H9B H 0.4723 0.4812 1.1981 0.170 Uiso 1 1 calc R . .
H9C H 0.4701 0.4988 1.1079 0.170 Uiso 1 1 calc R . .
C10 C 0.48116(18) 0.51183(11) 0.61640(13) 0.0351(5) Uani 1 1 d . . .
C11 C 0.43524(19) 0.56002(11) 0.56355(13) 0.0380(5) Uani 1 1 d . . .
H11 H 0.3605 0.5627 0.5465 0.046 Uiso 1 1 calc R . .
C12 C 0.50010(19) 0.60435(11) 0.53583(14) 0.0388(5) Uani 1 1 d . . .
C13 C 0.6110(2) 0.59939(12) 0.56053(15) 0.0438(6) Uani 1 1 d . . .
H13 H 0.6548 0.6291 0.5422 0.053 Uiso 1 1 calc R . .
C14 C 0.65773(19) 0.55051(12) 0.61244(15) 0.0433(6) Uani 1 1 d . . .
C15 C 0.59279(19) 0.50666(12) 0.64043(14) 0.0406(6) Uani 1 1 d . . .
H15 H 0.6237 0.4739 0.6752 0.049 Uiso 1 1 calc R . .
C16 C 0.4131(2) 0.46459(12) 0.64944(14) 0.0409(6) Uani 1 1 d . . .
C17 C 0.4475(2) 0.65759(12) 0.48114(15) 0.0449(6) Uani 1 1 d . . .
C18 C 0.8182(2) 0.50331(18) 0.6927(2) 0.0825(11) Uani 1 1 d . . .
H18A H 0.7913 0.5087 0.7409 0.124 Uiso 1 1 calc R . .
H18B H 0.8951 0.5093 0.7053 0.124 Uiso 1 1 calc R . .
H18C H 0.8015 0.4609 0.6716 0.124 Uiso 1 1 calc R . .
C19 C 0.3213(2) 0.28833(12) 0.68790(14) 0.0418(6) Uani 1 1 d . . .
H19 H 0.3712 0.3081 0.6632 0.050 Uiso 1 1 calc R . .
C20 C 0.3238(2) 0.22262(12) 0.69586(15) 0.0430(6) Uani 1 1 d . . .
H20 H 0.3745 0.1989 0.6762 0.052 Uiso 1 1 calc R . .
C21 C 0.25095(19) 0.19138(11) 0.73307(13) 0.0369(5) Uani 1 1 d . . .
C22 C 0.1770(2) 0.22963(12) 0.76008(14) 0.0420(6) Uani 1 1 d . . .
H22 H 0.1264 0.2111 0.7851 0.050 Uiso 1 1 calc R . .
C23 C 0.17866(19) 0.29501(12) 0.74977(14) 0.0400(5) Uani 1 1 d . . .
H23 H 0.1281 0.3197 0.7682 0.048 Uiso 1 1 calc R . .
C24 C 0.2571(2) 0.12024(12) 0.74571(15) 0.0475(6) Uani 1 1 d . . .
H24A H 0.2627 0.0993 0.6957 0.057 Uiso 1 1 calc R . .
H24B H 0.1914 0.1054 0.7600 0.057 Uiso 1 1 calc R . .
C25 C 0.3545(2) 0.10157(12) 0.81278(14) 0.0441(6) Uani 1 1 d . . .
H25A H 0.3624 0.0552 0.8139 0.053 Uiso 1 1 calc R . .
H25B H 0.4195 0.1200 0.8010 0.053 Uiso 1 1 calc R . .
C26 C 0.3424(2) 0.12447(15) 0.89422(14) 0.0522(7) Uani 1 1 d . . .
H26A H 0.2752 0.1075 0.9037 0.063 Uiso 1 1 calc R . .
H26B H 0.3360 0.1709 0.8923 0.063 Uiso 1 1 calc R . .
C27 C 0.5020(2) 0.10433(14) 1.10834(15) 0.0500(7) Uani 1 1 d . . .
H27 H 0.4912 0.1115 1.1601 0.060 Uiso 1 1 calc R . .
C28 C 0.4184(2) 0.11672(14) 1.04366(15) 0.0498(7) Uani 1 1 d . . .
H28 H 0.3528 0.1317 1.0522 0.060 Uiso 1 1 calc R . .
C29 C 0.43148(19) 0.10697(12) 0.96555(14) 0.0390(5) Uani 1 1 d . . .
C30 C 0.5301(2) 0.08269(12) 0.95787(14) 0.0426(6) Uani 1 1 d . . .
H30 H 0.5421 0.0742 0.9068 0.051 Uiso 1 1 calc R . .
C31 C 0.6103(2) 0.07111(12) 1.02557(14) 0.0409(6) Uani 1 1 d . . .
H31 H 0.6757 0.0547 1.0187 0.049 Uiso 1 1 calc R . .
C32 C 0.3618(2) 0.80177(13) 0.23898(15) 0.0475(6) Uani 1 1 d . . .
H32 H 0.3696 0.8436 0.2586 0.057 Uiso 1 1 calc R . .
C33 C 0.3347(2) 0.79253(14) 0.15697(15) 0.0497(6) Uani 1 1 d . . .
H33 H 0.3240 0.8277 0.1224 0.060 Uiso 1 1 calc R . .
C34 C 0.3231(2) 0.73109(14) 0.12551(15) 0.0462(6) Uani 1 1 d . . .
C35 C 0.3419(2) 0.68134(14) 0.18011(16) 0.0558(7) Uani 1 1 d . . .
H35 H 0.3367 0.6391 0.1618 0.067 Uiso 1 1 calc R . .
C36 C 0.3686(2) 0.69387(13) 0.26213(16) 0.0523(7) Uani 1 1 d . . .
H36 H 0.3806 0.6594 0.2979 0.063 Uiso 1 1 calc R . .
C37 C 0.2940(2) 0.72112(17) 0.03470(15) 0.0604(8) Uani 1 1 d . . .
H37A H 0.2374 0.7510 0.0105 0.072 Uiso 1 1 calc R . .
H37B H 0.2664 0.6779 0.0229 0.072 Uiso 1 1 calc R . .
C38 C 0.3930(3) 0.73124(17) -0.00303(17) 0.0648(8) Uani 1 1 d . . .
H38A H 0.3688 0.7370 -0.0610 0.078 Uiso 1 1 calc R . .
H38B H 0.4311 0.7698 0.0192 0.078 Uiso 1 1 calc R . .
C39 C 0.4670(3) 0.67584(18) 0.0134(2) 0.0814(10) Uani 1 1 d . . .
H39A H 0.4324 0.6387 -0.0159 0.098 Uiso 1 1 calc R . .
H39B H 0.4820 0.6659 0.0707 0.098 Uiso 1 1 calc R . .
C40 C 0.7655(2) 0.69521(15) 0.01842(16) 0.0564(7) Uani 1 1 d . . .
H40 H 0.8298 0.6920 0.0572 0.068 Uiso 1 1 calc R . .
C41 C 0.6705(2) 0.68719(16) 0.04268(17) 0.0609(8) Uani 1 1 d . . .
H41 H 0.6716 0.6802 0.0970 0.073 Uiso 1 1 calc R . .
C42 C 0.5746(3) 0.68938(17) -0.01213(19) 0.0654(8) Uani 1 1 d . . .
C43 C 0.5792(3) 0.7034(2) -0.0910(2) 0.0894(12) Uani 1 1 d . . .
H43 H 0.5157 0.7068 -0.1306 0.107 Uiso 1 1 calc R . .
C44 C 0.6777(2) 0.71248(18) -0.11140(18) 0.0716(10) Uani 1 1 d . . .
H44 H 0.6788 0.7225 -0.1647 0.086 Uiso 1 1 calc R . .
O11 O 0.0546(3) 0.75408(18) 0.1766(2) 0.1397(12) Uani 1 1 d . . .
H1W H 0.0711 0.7194 0.2022 0.210 Uiso 1 1 d R . .
H2W H 0.0679 0.7489 0.1245 0.210 Uiso 1 1 d R . .
O12 O 0.0258(2) 0.60708(14) 0.19345(13) 0.0925(8) Uani 1 1 d . . .
H3W H 0.0182 0.6121 0.1435 0.139 Uiso 1 1 d R . .
H4W H -0.0217 0.5819 0.2026 0.139 Uiso 1 1 d R . .

loop_
_atom_site_aniso_label
_atom_site_aniso_U_11
_atom_site_aniso_U_22
_atom_site_aniso_U_33
_atom_site_aniso_U_23
_atom_site_aniso_U_13
_atom_site_aniso_U_12
Zn1 0.04069(16) 0.02990(15) 0.03474(14) 0.00270(11) 0.01146(11) 0.00108(12)
Zn2 0.04122(17) 0.04324(18) 0.03830(15) 0.00606(12) 0.00929(12) 0.00048(13)
O1 0.0785(16) 0.0758(15) 0.0712(14) -0.0169(11) 0.0343(12) 0.0094(12)
O2 0.0844(14) 0.0466(11) 0.0363(9) -0.0017(8) 0.0178(10) 0.0063(10)
O3 0.0584(11) 0.0457(10) 0.0425(9) 0.0027(8) 0.0098(8) 0.0083(9)
O4 0.0761(14) 0.0740(14) 0.0486(11) 0.0026(10) 0.0224(10) 0.0292(11)
O5 0.0804(16) 0.118(2) 0.0445(11) -0.0148(12) -0.0072(10) 0.0462(15)
O6 0.0638(13) 0.0423(12) 0.1133(18) 0.0291(11) 0.0356(12) 0.0024(10)
O7 0.0391(10) 0.0562(12) 0.0574(11) 0.0169(9) 0.0141(8) -0.0048(8)
O8 0.0473(12) 0.0643(13) 0.0697(13) 0.0260(10) 0.0004(10) 0.0010(10)
O9 0.0515(11) 0.0446(11) 0.0625(11) 0.0177(9) 0.0051(9) -0.0033(9)
O10 0.0351(10) 0.0655(13) 0.0806(14) 0.0317(11) 0.0100(9) 0.0012(9)
N1 0.0394(11) 0.0317(10) 0.0354(10) 0.0012(8) 0.0086(8) 0.0018(8)
N2 0.0398(11) 0.0425(12) 0.0339(10) -0.0018(8) 0.0081(8) 0.0010(9)
N3 0.0456(12) 0.0372(12) 0.0384(10) 0.0021(9) 0.0081(9) 0.0035(9)
N4 0.0430(12) 0.0501(13) 0.0447(12) -0.0043(10) 0.0112(10) 0.0017(10)
C1 0.0623(17) 0.0347(14) 0.0375(13) -0.0010(10) 0.0145(12) 0.0024(12)
C2 0.0578(16) 0.0394(14) 0.0323(12) 0.0003(10) 0.0075(11) 0.0000(12)
C3 0.0510(15) 0.0369(14) 0.0382(13) -0.0013(10) 0.0131(11) 0.0014(11)
C4 0.0583(17) 0.0540(17) 0.0358(13) -0.0075(11) 0.0115(12) 0.0068(13)
C5 0.0632(18) 0.0572(18) 0.0392(14) -0.0046(12) 0.0054(12) 0.0135(14)
C6 0.0587(17) 0.0504(17) 0.0446(14) -0.0039(12) 0.0102(12) 0.0131(13)
C7 0.078(2) 0.0320(14) 0.0427(14) 0.0024(11) 0.0216(14) -0.0008(13)
C8 0.0482(15) 0.0425(14) 0.0422(14) -0.0007(11) 0.0130(11) -0.0006(12)
C9 0.091(3) 0.162(4) 0.071(2) -0.023(3) -0.015(2) 0.055(3)
C10 0.0390(13) 0.0309(12) 0.0362(12) 0.0006(9) 0.0102(10) -0.0039(10)
C11 0.0360(13) 0.0395(14) 0.0389(12) 0.0000(10) 0.0089(10) -0.0013(10)
C12 0.0420(14) 0.0362(13) 0.0378(12) 0.0041(10) 0.0079(10) -0.0026(11)
C13 0.0413(14) 0.0411(14) 0.0493(14) 0.0114(11) 0.0111(11) -0.0084(11)
C14 0.0364(14) 0.0444(15) 0.0490(14) 0.0057(11) 0.0097(11) -0.0010(11)
C15 0.0424(14) 0.0358(13) 0.0440(13) 0.0080(10) 0.0104(11) 0.0006(11)
C16 0.0424(15) 0.0404(15) 0.0406(13) 0.0000(11) 0.0109(11) -0.0073(11)
C17 0.0496(16) 0.0435(15) 0.0425(13) 0.0093(11) 0.0121(12) -0.0011(12)
C18 0.0438(17) 0.096(3) 0.105(3) 0.050(2) 0.0110(17) 0.0123(17)
C19 0.0397(14) 0.0396(14) 0.0482(14) 0.0022(11) 0.0146(11) 0.0001(11)
C20 0.0416(14) 0.0402(14) 0.0476(14) -0.0010(11) 0.0110(11) 0.0083(11)
C21 0.0411(13) 0.0328(13) 0.0317(11) 0.0011(9) -0.0029(10) 0.0001(10)
C22 0.0440(14) 0.0394(14) 0.0434(13) 0.0074(11) 0.0114(11) -0.0043(11)
C23 0.0409(14) 0.0394(14) 0.0418(13) 0.0029(10) 0.0137(11) 0.0069(11)
C24 0.0589(17) 0.0318(13) 0.0448(14) -0.0009(11) -0.0030(12) -0.0010(12)
C25 0.0576(16) 0.0273(12) 0.0423(13) 0.0016(10) 0.0006(11) 0.0045(11)
C26 0.0456(15) 0.0669(19) 0.0423(14) 0.0052(13) 0.0061(12) 0.0086(13)
C27 0.0463(15) 0.0723(19) 0.0330(12) -0.0039(12) 0.0122(11) 0.0024(14)
C28 0.0412(15) 0.0668(18) 0.0436(14) -0.0021(13) 0.0139(11) 0.0064(13)
C29 0.0396(13) 0.0385(14) 0.0385(12) 0.0009(10) 0.0076(10) -0.0023(11)
C30 0.0475(15) 0.0488(15) 0.0330(12) -0.0012(10) 0.0121(11) 0.0028(12)
C31 0.0418(14) 0.0438(14) 0.0383(13) 0.0003(11) 0.0111(11) 0.0058(11)
C32 0.0566(16) 0.0383(14) 0.0469(14) 0.0019(11) 0.0101(12) 0.0032(12)
C33 0.0522(16) 0.0531(17) 0.0417(14) 0.0106(12) 0.0056(12) 0.0044(13)
C34 0.0320(13) 0.0663(18) 0.0404(13) -0.0012(12) 0.0079(10) -0.0005(12)
C35 0.0656(19) 0.0472(16) 0.0541(16) -0.0108(13) 0.0122(14) -0.0005(14)
C36 0.0683(19) 0.0381(15) 0.0489(15) 0.0059(12) 0.0093(13) 0.0047(13)
C37 0.0433(16) 0.095(2) 0.0420(14) -0.0091(15) 0.0072(12) -0.0043(15)
C38 0.066(2) 0.085(2) 0.0432(15) -0.0013(15) 0.0125(14) 0.0078(17)
C39 0.082(2) 0.075(2) 0.094(3) 0.011(2) 0.034(2) 0.004(2)
C40 0.0484(16) 0.073(2) 0.0478(15) 0.0053(14) 0.0115(12) 0.0061(14)
C41 0.0576(18) 0.079(2) 0.0495(16) 0.0047(15) 0.0189(14) 0.0061(16)
C42 0.0579(19) 0.077(2) 0.0663(19) 0.0028(16) 0.0245(16) 0.0047(16)
C43 0.0421(18) 0.160(4) 0.063(2) 0.007(2) 0.0054(15) 0.005(2)
C44 0.0484(18) 0.120(3) 0.0463(16) 0.0037(17) 0.0105(13) 0.0024(18)
O11 0.119(3) 0.154(3) 0.160(3) -0.017(3) 0.062(2) -0.003(2)
O12 0.0924(18) 0.131(2) 0.0582(13) 0.0039(14) 0.0262(12) 0.0086(16)

loop_
_atom_type_symbol
_atom_type_description
_atom_type_scat_dispersion_real
_atom_type_scat_dispersion_imag
_atom_type_scat_source
C C 0.0033 0.0016 'International Tables Vol C Tables 4.2.6.8 and 6.1.1.4'
H H 0.0000 0.0000 'International Tables Vol C Tables 4.2.6.8 and 6.1.1.4'
N N 0.0061 0.0033 'International Tables Vol C Tables 4.2.6.8 and 6.1.1.4'
O O 0.0106 0.0060 'International Tables Vol C Tables 4.2.6.8 and 6.1.1.4'
Zn Zn 0.2839 1.4301 'International Tables Vol C Tables 4.2.6.8 and 6.1.1.4'

loop_
_geom_angle_atom_site_label_1
_geom_angle_atom_site_label_2
_geom_angle_atom_site_label_3
_geom_angle
_geom_angle_site_symmetry_1
_geom_angle_site_symmetry_3
_geom_angle_publ_flag
O7 Zn1 O2 116.77(8) . . ?
O7 Zn1 N1 131.35(8) . . ?
O2 Zn1 N1 108.87(7) . . ?
O7 Zn1 N2 95.32(7) . 4_565 ?
O2 Zn1 N2 96.45(8) . 4_565 ?
N1 Zn1 N2 95.47(8) . 4_565 ?
O7 Zn1 C7 109.22(8) . . ?
O2 Zn1 C7 29.03(8) . . ?
N1 Zn1 C7 102.29(8) . . ?
N2 Zn1 C7 125.47(9) 4_565 . ?
O9 Zn2 O3 112.23(8) . 4_675 ?
O9 Zn2 N4 118.09(8) . 4_576 ?
O3 Zn2 N4 111.02(8) 4_675 4_576 ?
O9 Zn2 N3 112.11(8) . . ?
O3 Zn2 N3 95.64(8) 4_675 . ?
N4 Zn2 N3 105.26(8) 4_576 . ?
C7 O2 Zn1 100.80(17) . . ?
C8 O3 Zn2 110.47(16) . 4_576 ?
C5 O5 C9 118.4(2) . . ?
C16 O7 Zn1 113.76(16) . . ?
C17 O9 Zn2 108.32(16) . . ?
C14 O10 C18 117.1(2) . . ?
C23 N1 C19 117.4(2) . . ?
C23 N1 Zn1 118.57(15) . . ?
C19 N1 Zn1 123.88(16) . . ?
C31 N2 C27 116.5(2) . . ?
C31 N2 Zn1 119.25(16) . 4_666 ?
C27 N2 Zn1 123.59(15) . 4_666 ?
C36 N3 C32 117.1(2) . . ?
C36 N3 Zn2 123.47(17) . . ?
C32 N3 Zn2 119.46(17) . . ?
C40 N4 C44 116.9(2) . . ?
C40 N4 Zn2 120.88(18) . 4_675 ?
C44 N4 Zn2 121.82(19) . 4_675 ?
C2 C1 C6 120.3(2) . . ?
C2 C1 C7 121.4(2) . . ?
C6 C1 C7 118.2(2) . . ?
C1 C2 C3 120.3(2) . . ?
C1 C2 H2 119.9 . . ?
C3 C2 H2 119.9 . . ?
C4 C3 C2 118.9(2) . . ?
C4 C3 C8 119.1(2) . . ?
C2 C3 C8 121.6(2) . . ?
C5 C4 C3 120.9(2) . . ?
C5 C4 H4 119.5 . . ?
C3 C4 H4 119.5 . . ?
O5 C5 C4 115.5(2) . . ?
O5 C5 C6 124.5(3) . . ?
C4 C5 C6 120.0(2) . . ?
C5 C6 C1 119.5(2) . . ?
C5 C6 H6 120.3 . . ?
C1 C6 H6 120.3 . . ?
O1 C7 O2 122.1(2) . . ?
O1 C7 C1 121.0(3) . . ?
O2 C7 C1 116.9(3) . . ?
O1 C7 Zn1 72.03(15) . . ?
O2 C7 Zn1 50.17(12) . . ?
C1 C7 Zn1 166.3(2) . . ?
O4 C8 O3 122.5(2) . . ?
O4 C8 C3 120.7(2) . . ?
O3 C8 C3 116.7(2) . . ?
O5 C9 H9A 109.5 . . ?
O5 C9 H9B 109.5 . . ?
H9A C9 H9B 109.5 . . ?
O5 C9 H9C 109.5 . . ?
H9A C9 H9C 109.5 . . ?
H9B C9 H9C 109.5 . . ?
C11 C10 C15 120.1(2) . . ?
C11 C10 C16 121.5(2) . . ?
C15 C10 C16 118.4(2) . . ?
C10 C11 C12 120.4(2) . . ?
C10 C11 H11 119.8 . . ?
C12 C11 H11 119.8 . . ?
C13 C12 C11 119.3(2) . . ?
C13 C12 C17 121.7(2) . . ?
C11 C12 C17 119.0(2) . . ?
C12 C13 C14 120.7(2) . . ?
C12 C13 H13 119.7 . . ?
C14 C13 H13 119.7 . . ?
O10 C14 C15 123.8(2) . . ?
O10 C14 C13 116.4(2) . . ?
C15 C14 C13 119.8(2) . . ?
C14 C15 C10 119.7(2) . . ?
C14 C15 H15 120.1 . . ?
C10 C15 H15 120.1 . . ?
O6 C16 O7 123.1(2) . . ?
O6 C16 C10 120.9(2) . . ?
O7 C16 C10 116.0(2) . . ?
O8 C17 O9 123.3(2) . . ?
O8 C17 C12 120.2(2) . . ?
O9 C17 C12 116.5(2) . . ?
O10 C18 H18A 109.5 . . ?
O10 C18 H18B 109.5 . . ?
H18A C18 H18B 109.5 . . ?
O10 C18 H18C 109.5 . . ?
H18A C18 H18C 109.5 . . ?
H18B C18 H18C 109.5 . . ?
N1 C19 C20 122.3(2) . . ?
N1 C19 H19 118.9 . . ?
C20 C19 H19 118.9 . . ?
C19 C20 C21 120.5(2) . . ?
C19 C20 H20 119.8 . . ?
C21 C20 H20 119.8 . . ?
C22 C21 C20 116.7(2) . . ?
C22 C21 C24 122.7(2) . . ?
C20 C21 C24 120.6(2) . . ?
C23 C22 C21 119.8(2) . . ?
C23 C22 H22 120.1 . . ?
C21 C22 H22 120.1 . . ?
N1 C23 C22 123.3(2) . . ?
N1 C23 H23 118.3 . . ?
C22 C23 H23 118.3 . . ?
C21 C24 C25 111.4(2) . . ?
C21 C24 H24A 109.3 . . ?
C25 C24 H24A 109.3 . . ?
C21 C24 H24B 109.3 . . ?
C25 C24 H24B 109.3 . . ?
H24A C24 H24B 108.0 . . ?
C26 C25 C24 111.8(2) . . ?
C26 C25 H25A 109.3 . . ?
C24 C25 H25A 109.3 . . ?
C26 C25 H25B 109.3 . . ?
C24 C25 H25B 109.3 . . ?
H25A C25 H25B 107.9 . . ?
C25 C26 C29 116.7(2) . . ?
C25 C26 H26A 108.1 . . ?
C29 C26 H26A 108.1 . . ?
C25 C26 H26B 108.1 . . ?
C29 C26 H26B 108.1 . . ?
H26A C26 H26B 107.3 . . ?
N2 C27 C28 123.4(2) . . ?
N2 C27 H27 118.3 . . ?
C28 C27 H27 118.3 . . ?
C27 C28 C29 120.0(2) . . ?
C27 C28 H28 120.0 . . ?
C29 C28 H28 120.0 . . ?
C30 C29 C28 116.6(2) . . ?
C30 C29 C26 123.1(2) . . ?
C28 C29 C26 120.2(2) . . ?
C31 C30 C29 120.2(2) . . ?
C31 C30 H30 119.9 . . ?
C29 C30 H30 119.9 . . ?
N2 C31 C30 123.2(2) . . ?
N2 C31 H31 118.4 . . ?
C30 C31 H31 118.4 . . ?
N3 C32 C33 122.9(2) . . ?
N3 C32 H32 118.5 . . ?
C33 C32 H32 118.5 . . ?
C32 C33 C34 120.2(2) . . ?
C32 C33 H33 119.9 . . ?
C34 C33 H33 119.9 . . ?
C35 C34 C33 116.8(2) . . ?
C35 C34 C37 123.2(3) . . ?
C33 C34 C37 120.0(3) . . ?
C34 C35 C36 120.2(3) . . ?
C34 C35 H35 119.9 . . ?
C36 C35 H35 119.9 . . ?
N3 C36 C35 122.8(2) . . ?
N3 C36 H36 118.6 . . ?
C35 C36 H36 118.6 . . ?
C34 C37 C38 111.4(2) . . ?
C34 C37 H37A 109.3 . . ?
C38 C37 H37A 109.3 . . ?
C34 C37 H37B 109.3 . . ?
C38 C37 H37B 109.3 . . ?
H37A C37 H37B 108.0 . . ?
C39 C38 C37 111.0(3) . . ?
C39 C38 H38A 109.4 . . ?
C37 C38 H38A 109.4 . . ?
C39 C38 H38B 109.4 . . ?
C37 C38 H38B 109.4 . . ?
H38A C38 H38B 108.0 . . ?
C38 C39 C42 111.7(3) . . ?
C38 C39 H39A 109.3 . . ?
C42 C39 H39A 109.3 . . ?
C38 C39 H39B 109.3 . . ?
C42 C39 H39B 109.3 . . ?
H39A C39 H39B 107.9 . . ?
N4 C40 C41 123.6(3) . . ?
N4 C40 H40 118.2 . . ?
C41 C40 H40 118.2 . . ?
C42 C41 C40 120.4(3) . . ?
C42 C41 H41 119.8 . . ?
C40 C41 H41 119.8 . . ?
C41 C42 C43 116.4(3) . . ?
C41 C42 C39 121.0(3) . . ?
C43 C42 C39 122.6(3) . . ?
C44 C43 C42 120.4(3) . . ?
C44 C43 H43 119.8 . . ?
C42 C43 H43 119.8 . . ?
N4 C44 C43 122.2(3) . . ?
N4 C44 H44 118.9 . . ?
C43 C44 H44 118.9 . . ?
H1W O11 H2W 108.0 . . ?
H3W O12 H4W 109.8 . . ?

loop_
_geom_bond_atom_site_label_1
_geom_bond_atom_site_label_2
_geom_bond_distance
_geom_bond_site_symmetry_2
_geom_bond_publ_flag
Zn1 O7 1.9313(16) . ?
Zn1 O2 2.0228(17) . ?
Zn1 N1 2.0423(19) . ?
Zn1 N2 2.1139(19) 4_565 ?
Zn1 C7 2.587(3) . ?
Zn2 O9 1.9528(18) . ?
Zn2 O3 1.9861(18) 4_675 ?
Zn2 N4 2.042(2) 4_576 ?
Zn2 N3 2.0488(19) . ?
O1 C7 1.228(3) . ?
O2 C7 1.278(3) . ?
O3 C8 1.274(3) . ?
O3 Zn2 1.9862(18) 4_576 ?
O4 C8 1.236(3) . ?
O5 C5 1.368(3) . ?
O5 C9 1.428(4) . ?
O6 C16 1.221(3) . ?
O7 C16 1.280(3) . ?
O8 C17 1.231(3) . ?
O9 C17 1.288(3) . ?
O10 C14 1.376(3) . ?
O10 C18 1.431(3) . ?
N1 C23 1.338(3) . ?
N1 C19 1.344(3) . ?
N2 C31 1.338(3) . ?
N2 C27 1.344(3) . ?
N2 Zn1 2.1140(19) 4_666 ?
N3 C36 1.333(3) . ?
N3 C32 1.340(3) . ?
N4 C40 1.328(3) . ?
N4 C44 1.328(3) . ?
N4 Zn2 2.042(2) 4_675 ?
C1 C2 1.384(3) . ?
C1 C6 1.390(4) . ?
C1 C7 1.508(3) . ?
C2 C3 1.395(3) . ?
C2 H2 0.9300 . ?
C3 C4 1.385(3) . ?
C3 C8 1.503(4) . ?
C4 C5 1.383(4) . ?
C4 H4 0.9300 . ?
C5 C6 1.388(3) . ?
C6 H6 0.9300 . ?
C9 H9A 0.9600 . ?
C9 H9B 0.9600 . ?
C9 H9C 0.9600 . ?
C10 C11 1.385(3) . ?
C10 C15 1.389(3) . ?
C10 C16 1.499(3) . ?
C11 C12 1.388(3) . ?
C11 H11 0.9300 . ?
C12 C13 1.381(3) . ?
C12 C17 1.503(3) . ?
C13 C14 1.390(3) . ?
C13 H13 0.9300 . ?
C14 C15 1.384(3) . ?
C15 H15 0.9300 . ?
C18 H18A 0.9600 . ?
C18 H18B 0.9600 . ?
C18 H18C 0.9600 . ?
C19 C20 1.375(3) . ?
C19 H19 0.9300 . ?
C20 C21 1.392(3) . ?
C20 H20 0.9300 . ?
C21 C22 1.385(3) . ?
C21 C24 1.497(3) . ?
C22 C23 1.374(3) . ?
C22 H22 0.9300 . ?
C23 H23 0.9300 . ?
C24 C25 1.532(3) . ?
C24 H24A 0.9700 . ?
C24 H24B 0.9700 . ?
C25 C26 1.501(3) . ?
C25 H25A 0.9700 . ?
C25 H25B 0.9700 . ?
C26 C29 1.505(3) . ?
C26 H26A 0.9700 . ?
C26 H26B 0.9700 . ?
C27 C28 1.370(3) . ?
C27 H27 0.9300 . ?
C28 C29 1.386(3) . ?
C28 H28 0.9300 . ?
C29 C30 1.383(3) . ?
C30 C31 1.376(3) . ?
C30 H30 0.9300 . ?
C31 H31 0.9300 . ?
C32 C33 1.370(3) . ?
C32 H32 0.9300 . ?
C33 C34 1.382(4) . ?
C33 H33 0.9300 . ?
C34 C35 1.375(4) . ?
C34 C37 1.516(3) . ?
C35 C36 1.381(4) . ?
C35 H35 0.9300 . ?
C36 H36 0.9300 . ?
C37 C38 1.547(4) . ?
C37 H37A 0.9700 . ?
C37 H37B 0.9700 . ?
C38 C39 1.475(5) . ?
C38 H38A 0.9700 . ?
C38 H38B 0.9700 . ?
C39 C42 1.549(4) . ?
C39 H39A 0.9700 . ?
C39 H39B 0.9700 . ?
C40 C41 1.369(4) . ?
C40 H40 0.9300 . ?
C41 C42 1.358(4) . ?
C41 H41 0.9300 . ?
C42 C43 1.383(4) . ?
C43 C44 1.383(4) . ?
C43 H43 0.9300 . ?
C44 H44 0.9300 . ?
O11 H1W 0.8442 . ?
O11 H2W 0.9410 . ?
O12 H3W 0.8376 . ?
O12 H4W 0.8396 . ?

loop_
_geom_hbond_atom_site_label_D
_geom_hbond_atom_site_label_H
_geom_hbond_atom_site_label_A
_geom_hbond_distance_DH
_geom_hbond_distance_HA
_geom_hbond_distance_DA
_geom_hbond_angle_DHA
_geom_hbond_site_symmetry_A
O12 H3W O4 0.84 1.91 2.733(3) 167.9 1_554
O11 H1W O12 0.84 2.41 3.105(5) 140.4 .
O12 H4W O2 0.84 2.03 2.847(3) 165.8 3_566
O11 H2W O9 0.94 2.64 3.423(4) 141.4 4_575

loop_
_geom_torsion_atom_site_label_1
_geom_torsion_atom_site_label_2
_geom_torsion_atom_site_label_3
_geom_torsion_atom_site_label_4
_geom_torsion
_geom_torsion_site_symmetry_1
_geom_torsion_site_symmetry_2
_geom_torsion_site_symmetry_3
_geom_torsion_site_symmetry_4
_geom_torsion_publ_flag
O7 Zn1 O2 C7 -81.41(16) . . . . ?
N1 Zn1 O2 C7 81.24(16) . . . . ?
N2 Zn1 O2 C7 179.29(15) 4_565 . . . ?
O2 Zn1 O7 C16 127.65(17) . . . . ?
N1 Zn1 O7 C16 -30.3(2) . . . . ?
N2 Zn1 O7 C16 -132.37(17) 4_565 . . . ?
C7 Zn1 O7 C16 97.11(18) . . . . ?
O3 Zn2 O9 C17 177.77(16) 4_675 . . . ?
N4 Zn2 O9 C17 46.67(19) 4_576 . . . ?
N3 Zn2 O9 C17 -75.93(18) . . . . ?
O7 Zn1 N1 C23 -176.31(15) . . . . ?
O2 Zn1 N1 C23 24.46(19) . . . . ?
N2 Zn1 N1 C23 -74.28(17) 4_565 . . . ?
C7 Zn1 N1 C23 53.85(19) . . . . ?
O7 Zn1 N1 C19 -0.5(2) . . . . ?
O2 Zn1 N1 C19 -159.76(18) . . . . ?
N2 Zn1 N1 C19 101.49(19) 4_565 . . . ?
C7 Zn1 N1 C19 -130.37(19) . . . . ?
O9 Zn2 N3 C36 30.6(2) . . . . ?
O3 Zn2 N3 C36 147.4(2) 4_675 . . . ?
N4 Zn2 N3 C36 -99.0(2) 4_576 . . . ?
O9 Zn2 N3 C32 -149.14(18) . . . . ?
O3 Zn2 N3 C32 -32.4(2) 4_675 . . . ?
N4 Zn2 N3 C32 81.3(2) 4_576 . . . ?
C6 C1 C2 C3 -0.9(4) . . . . ?
C7 C1 C2 C3 -177.3(2) . . . . ?
C1 C2 C3 C4 -2.8(4) . . . . ?
C1 C2 C3 C8 170.4(2) . . . . ?
C2 C3 C4 C5 4.1(4) . . . . ?
C8 C3 C4 C5 -169.3(3) . . . . ?
C9 O5 C5 C4 -164.1(4) . . . . ?
C9 O5 C5 C6 14.0(5) . . . . ?
C3 C4 C5 O5 176.6(3) . . . . ?
C3 C4 C5 C6 -1.6(4) . . . . ?
O5 C5 C6 C1 179.9(3) . . . . ?
C4 C5 C6 C1 -2.1(4) . . . . ?
C2 C1 C6 C5 3.3(4) . . . . ?
C7 C1 C6 C5 179.8(3) . . . . ?
Zn1 O2 C7 O1 -4.1(3) . . . . ?
Zn1 O2 C7 C1 174.60(18) . . . . ?
C2 C1 C7 O1 156.7(3) . . . . ?
C6 C1 C7 O1 -19.7(4) . . . . ?
C2 C1 C7 O2 -21.9(4) . . . . ?
C6 C1 C7 O2 161.6(2) . . . . ?
C2 C1 C7 Zn1 -4.2(9) . . . . ?
C6 C1 C7 Zn1 179.3(7) . . . . ?
O7 Zn1 C7 O1 -72.84(17) . . . . ?
O2 Zn1 C7 O1 176.4(3) . . . . ?
N1 Zn1 C7 O1 69.54(17) . . . . ?
N2 Zn1 C7 O1 175.51(15) 4_565 . . . ?
O7 Zn1 C7 O2 110.79(16) . . . . ?
N1 Zn1 C7 O2 -106.84(16) . . . . ?
N2 Zn1 C7 O2 -0.87(19) 4_565 . . . ?
O7 Zn1 C7 C1 90.0(8) . . . . ?
O2 Zn1 C7 C1 -20.8(7) . . . . ?
N1 Zn1 C7 C1 -127.6(8) . . . . ?
N2 Zn1 C7 C1 -21.6(8) 4_565 . . . ?
Zn2 O3 C8 O4 7.1(3) 4_576 . . . ?
Zn2 O3 C8 C3 -168.38(17) 4_576 . . . ?
C4 C3 C8 O4 -17.5(4) . . . . ?
C2 C3 C8 O4 169.3(3) . . . . ?
C4 C3 C8 O3 158.1(2) . . . . ?
C2 C3 C8 O3 -15.1(4) . . . . ?
C15 C10 C11 C12 -1.6(3) . . . . ?
C16 C10 C11 C12 178.0(2) . . . . ?
C10 C11 C12 C13 0.9(4) . . . . ?
C10 C11 C12 C17 -177.6(2) . . . . ?
C11 C12 C13 C14 0.2(4) . . . . ?
C17 C12 C13 C14 178.7(2) . . . . ?
C18 O10 C14 C15 -4.9(4) . . . . ?
C18 O10 C14 C13 174.4(3) . . . . ?
C12 C13 C14 O10 180.0(2) . . . . ?
C12 C13 C14 C15 -0.7(4) . . . . ?
O10 C14 C15 C10 179.3(2) . . . . ?
C13 C14 C15 C10 0.0(4) . . . . ?
C11 C10 C15 C14 1.1(4) . . . . ?
C16 C10 C15 C14 -178.5(2) . . . . ?
Zn1 O7 C16 O6 4.0(3) . . . . ?
Zn1 O7 C16 C10 -174.67(15) . . . . ?
C11 C10 C16 O6 162.1(2) . . . . ?
C15 C10 C16 O6 -18.3(4) . . . . ?
C11 C10 C16 O7 -19.2(3) . . . . ?
C15 C10 C16 O7 160.4(2) . . . . ?
Zn2 O9 C17 O8 6.6(3) . . . . ?
Zn2 O9 C17 C12 -172.41(17) . . . . ?
C13 C12 C17 O8 163.1(3) . . . . ?
C11 C12 C17 O8 -18.4(4) . . . . ?
C13 C12 C17 O9 -17.8(4) . . . . ?
C11 C12 C17 O9 160.7(2) . . . . ?
C23 N1 C19 C20 -0.1(3) . . . . ?
Zn1 N1 C19 C20 -175.90(18) . . . . ?
N1 C19 C20 C21 -0.5(4) . . . . ?
C19 C20 C21 C22 0.7(3) . . . . ?
C19 C20 C21 C24 -176.8(2) . . . . ?
C20 C21 C22 C23 -0.3(3) . . . . ?
C24 C21 C22 C23 177.1(2) . . . . ?
C19 N1 C23 C22 0.5(3) . . . . ?
Zn1 N1 C23 C22 176.51(18) . . . . ?
C21 C22 C23 N1 -0.3(4) . . . . ?
C22 C21 C24 C25 -104.6(3) . . . . ?
C20 C21 C24 C25 72.7(3) . . . . ?
C21 C24 C25 C26 67.4(3) . . . . ?
C24 C25 C26 C29 177.9(2) . . . . ?
C31 N2 C27 C28 -1.6(4) . . . . ?
Zn1 N2 C27 C28 169.2(2) 4_666 . . . ?
N2 C27 C28 C29 -0.4(4) . . . . ?
C27 C28 C29 C30 2.1(4) . . . . ?
C27 C28 C29 C26 -176.1(3) . . . . ?
C25 C26 C29 C30 12.8(4) . . . . ?
C25 C26 C29 C28 -169.2(2) . . . . ?
C28 C29 C30 C31 -1.8(4) . . . . ?
C26 C29 C30 C31 176.3(2) . . . . ?
C27 N2 C31 C30 1.9(4) . . . . ?
Zn1 N2 C31 C30 -169.36(19) 4_666 . . . ?
C29 C30 C31 N2 -0.2(4) . . . . ?
C36 N3 C32 C33 1.5(4) . . . . ?
Zn2 N3 C32 C33 -178.7(2) . . . . ?
N3 C32 C33 C34 -0.4(4) . . . . ?
C32 C33 C34 C35 -1.1(4) . . . . ?
C32 C33 C34 C37 -179.5(2) . . . . ?
C33 C34 C35 C36 1.5(4) . . . . ?
C37 C34 C35 C36 179.7(3) . . . . ?
C32 N3 C36 C35 -1.2(4) . . . . ?
Zn2 N3 C36 C35 179.1(2) . . . . ?
C34 C35 C36 N3 -0.3(4) . . . . ?
C35 C34 C37 C38 -100.8(3) . . . . ?
C33 C34 C37 C38 77.4(3) . . . . ?
C34 C37 C38 C39 75.6(4) . . . . ?
C37 C38 C39 C42 -171.1(3) . . . . ?
C44 N4 C40 C41 0.8(5) . . . . ?
Zn2 N4 C40 C41 174.2(2) 4_675 . . . ?
N4 C40 C41 C42 2.2(5) . . . . ?
C40 C41 C42 C43 -3.4(5) . . . . ?
C40 C41 C42 C39 175.8(3) . . . . ?
C38 C39 C42 C41 120.2(4) . . . . ?
C38 C39 C42 C43 -60.6(5) . . . . ?
C41 C42 C43 C44 2.0(6) . . . . ?
C39 C42 C43 C44 -177.3(4) . . . . ?
C40 N4 C44 C43 -2.3(5) . . . . ?
Zn2 N4 C44 C43 -175.6(3) 4_675 . . . ?
C42 C43 C44 N4 0.9(6) . . . . ?
